data_7023031
loop_
_publ_author_name
'Albrecht, Carolin'
'Schneider, Eva'
'Engeser, Marianne'
'Schnakenburg, Gregor'
'Espinosa, Arturo'
'Streubel, Rainer'

_publ_section_title
;
 Synthesis and DFT calculations of spirooxaphosphirane complexes.
;
_journal_issue 24
_journal_name_full 'Dalton transactions (Cambridge, England : 2003)'
_journal_page_first 8897
_journal_page_last 8906
_journal_paper_doi 10.1039/c3dt50556a
_journal_volume 42
_journal_year 2013
_chemical_formula_moiety 'C19 H21 Mo O6 P'
_chemical_formula_sum 'C19 H21 Mo O6 P'
_chemical_formula_weight 472.27
_chemical_name_systematic
;
?
;
_space_group_IT_number 14
_symmetry_cell_setting monoclinic
_symmetry_space_group_name_Hall '-P 2ybc'
_symmetry_space_group_name_H-M 'P 1 21/c 1'
_atom_sites_solution_hydrogens geom
_atom_sites_solution_primary direct
_atom_sites_solution_secondary difmap
_audit_creation_method SHELXL-97
_cell_angle_alpha 90.00
_cell_angle_beta 96.323(2)
_cell_angle_gamma 90.00
_cell_formula_units_Z 4
_cell_length_a 11.4412(3)
_cell_length_b 14.2800(4)
_cell_length_c 12.4894(4)
_cell_measurement_reflns_used 14931
_cell_measurement_temperature 123(2)
_cell_measurement_theta_max 29.53
_cell_measurement_theta_min 2.85
_cell_volume 2028.11(10)
_computing_cell_refinement 'STOE X-AREA (STOE&CIE, 2008)'
_computing_data_collection 'STOE X-AREA (STOE&CIE, 2008)'
_computing_data_reduction 'STOE X-RED (STOE&CIE, 2008)'
_computing_molecular_graphics 'DIAMOND2.1c (Brandenburg, 1999)'
_computing_publication_material 'SHELXL-97 (Sheldrick, 1997)'
_computing_structure_refinement 'SHELXL-97 (Sheldrick, 1997)'
_computing_structure_solution 'SHELXS-97 (Sheldrick, 1990)'
_diffrn_ambient_temperature 123(2)
_diffrn_detector 'image plate (34 cm diameter)'
_diffrn_detector_area_resol_mean 6.67
_diffrn_detector_type STOE
_diffrn_measured_fraction_theta_full 0.999
_diffrn_measured_fraction_theta_max 0.999
_diffrn_measurement_details ' 750 frames, detector distance = 100 mm'
_diffrn_measurement_device '2-circle goniometer'
_diffrn_measurement_device_type 'STOE IPDS 2T'
_diffrn_measurement_method 'rotation method'
_diffrn_radiation_collimation '0.5 mm diameter, monocapillary'
_diffrn_radiation_monochromator 'plane graphite'
_diffrn_radiation_polarisn_norm 0
_diffrn_radiation_type 'Mo K\a'
_diffrn_radiation_wavelength 0.71073
_diffrn_reflns_av_R_equivalents 0.0238
_diffrn_reflns_av_sigmaI/netI 0.0221
_diffrn_reflns_limit_h_max 15
_diffrn_reflns_limit_h_min -15
_diffrn_reflns_limit_k_max 18
_diffrn_reflns_limit_k_min -18
_diffrn_reflns_limit_l_max 16
_diffrn_reflns_limit_l_min -16
_diffrn_reflns_number 17135
_diffrn_reflns_theta_full 28.00
_diffrn_reflns_theta_max 28.00
_diffrn_reflns_theta_min 2.85
_diffrn_source 'sealed X-ray tube, 12 x 0.4 mm long-fine focus'
_diffrn_source_current 45
_diffrn_source_power 2.25
_diffrn_source_voltage 50
_exptl_absorpt_coefficient_mu 0.757
_exptl_absorpt_correction_T_max 0.9419
_exptl_absorpt_correction_T_min 0.8218
_exptl_absorpt_correction_type integration
_exptl_absorpt_process_details 'STOE X-RED (STOE&CIE, 2008)'
_exptl_crystal_colour colourless
_exptl_crystal_density_diffrn 1.547
_exptl_crystal_density_method 'not measured'
_exptl_crystal_description block
_exptl_crystal_F_000 960
_exptl_crystal_size_max 0.27
_exptl_crystal_size_mid 0.12
_exptl_crystal_size_min 0.08
_refine_diff_density_max 0.304
_refine_diff_density_min -0.519
_refine_diff_density_rms 0.064
_refine_ls_extinction_method none
_refine_ls_goodness_of_fit_ref 1.030
_refine_ls_hydrogen_treatment constr
_refine_ls_matrix_type full
_refine_ls_number_parameters 249
_refine_ls_number_reflns 4889
_refine_ls_number_restraints 13
_refine_ls_restrained_S_all 1.068
_refine_ls_R_factor_all 0.0260
_refine_ls_R_factor_gt 0.0207
_refine_ls_shift/su_max 0.005
_refine_ls_shift/su_mean 0.000
_refine_ls_structure_factor_coef Fsqd
_refine_ls_weighting_details 'calc w=1/[\s^2^(Fo^2^)+(0.0364P)^2^+0.0000P] where P=(Fo^2^+2Fc^2^)/3'
_refine_ls_weighting_scheme calc
_refine_ls_wR_factor_gt 0.0528
_refine_ls_wR_factor_ref 0.0539
_reflns_number_gt 4295
_reflns_number_total 4889
_reflns_threshold_expression >2sigma(I)
_cod_data_source_file c3dt50556a.txt
_cod_data_source_block Greg1852
_cod_original_sg_symbol_H-M 'P 21/c'
_cod_database_code 7023031

loop_
_symmetry_equiv_pos_as_xyz
'x, y, z'
'-x, y+1/2, -z+1/2'
'-x, -y, -z'
'x, -y-1/2, z-1/2'

loop_
_atom_site_label
_atom_site_type_symbol
_atom_site_fract_x
_atom_site_fract_y
_atom_site_fract_z
_atom_site_U_iso_or_equiv
_atom_site_adp_type
_atom_site_occupancy
_atom_site_symmetry_multiplicity
_atom_site_calc_flag
_atom_site_refinement_flags
C1 C 0.22746(14) 1.01888(11) 0.57068(12) 0.0208(3) Uani 1 1 d .
C2 C 0.32406(16) 1.02557(12) 0.49597(14) 0.0275(3) Uani 1 1 d .
H2A H 0.3272 0.9712 0.4472 0.033 Uiso 1 1 calc R
H2B H 0.4028 1.0397 0.5337 0.033 Uiso 1 1 calc R
C3 C 0.26109(17) 1.11108(15) 0.44250(18) 0.0394(4) Uani 1 1 d U
H3A H 0.2296 1.1003 0.3665 0.047 Uiso 1 1 calc R
H3B H 0.3089 1.1690 0.4496 0.047 Uiso 1 1 calc R
C4 C 0.16617(15) 1.10656(12) 0.52134(13) 0.0244(3) Uani 1 1 d .
H4A H 0.1676 1.1604 0.5714 0.029 Uiso 1 1 calc R
H4B H 0.0857 1.0950 0.4859 0.029 Uiso 1 1 calc R
C5 C 0.11430(13) 0.99240(10) 0.77612(12) 0.0178(3) Uani 1 1 d .
C6 C 0.07615(13) 0.90160(10) 0.82466(12) 0.0191(3) Uani 1 1 d .
C7 C 0.10950(13) 0.90258(11) 0.93154(12) 0.0206(3) Uani 1 1 d .
C8 C 0.16809(13) 0.99219(11) 0.96177(12) 0.0209(3) Uani 1 1 d .
C9 C 0.17321(13) 1.04447(10) 0.87247(12) 0.0204(3) Uani 1 1 d .
C11 C 0.00864(15) 0.82738(11) 0.75929(14) 0.0254(3) Uani 1 1 d .
H11A H 0.0129 0.7684 0.7997 0.038 Uiso 1 1 calc R
H11B H 0.0426 0.8185 0.6913 0.038 Uiso 1 1 calc R
H11C H -0.0737 0.8467 0.7441 0.038 Uiso 1 1 calc R
C10 C 0.01356(14) 1.04604(11) 0.71237(13) 0.0239(3) Uani 1 1 d .
H10A H -0.0504 1.0551 0.7575 0.036 Uiso 1 1 calc R
H10B H -0.0155 1.0102 0.6480 0.036 Uiso 1 1 calc R
H10C H 0.0421 1.1072 0.6909 0.036 Uiso 1 1 calc R
C12 C 0.09148(17) 0.82668(13) 1.01122(15) 0.0313(4) Uani 1 1 d .
H12A H 0.0380 0.8490 1.0618 0.047 Uiso 1 1 calc R
H12B H 0.1673 0.8099 1.0509 0.047 Uiso 1 1 calc R
H12C H 0.0574 0.7715 0.9729 0.047 Uiso 1 1 calc R
C13 C 0.21013(16) 1.01951(13) 1.07527(14) 0.0299(4) Uani 1 1 d .
H13A H 0.2733 1.0659 1.0751 0.045 Uiso 1 1 calc R
H13B H 0.2399 0.9640 1.1156 0.045 Uiso 1 1 calc R
H13C H 0.1448 1.0466 1.1094 0.045 Uiso 1 1 calc R
C14 C 0.22553(17) 1.13988(12) 0.86422(16) 0.0313(4) Uani 1 1 d .
H14A H 0.1636 1.1844 0.8382 0.047 Uiso 1 1 calc R
H14B H 0.2853 1.1381 0.8137 0.047 Uiso 1 1 calc R
H14C H 0.2620 1.1596 0.9353 0.047 Uiso 1 1 calc R
C15 C 0.55543(15) 0.79015(12) 0.80982(14) 0.0284(3) Uani 1 1 d .
C16 C 0.41308(14) 0.89743(11) 0.92565(13) 0.0219(3) Uani 1 1 d .
C17 C 0.30490(14) 0.75022(11) 0.78861(13) 0.0237(3) Uani 1 1 d .
C18 C 0.42401(15) 0.82559(11) 0.60946(13) 0.0248(3) Uani 1 1 d .
C19 C 0.50407(14) 0.98376(12) 0.74367(13) 0.0236(3) Uani 1 1 d U
Mo Mo 0.409497(11) 0.864556(8) 0.764854(10) 0.01693(5) Uani 1 1 d U
O1 O 0.16406(10) 0.92925(7) 0.57338(9) 0.0227(2) Uani 1 1 d .
O2 O 0.63846(13) 0.74795(11) 0.83572(13) 0.0473(4) Uani 1 1 d U
O3 O 0.42683(12) 0.91040(9) 1.01589(10) 0.0330(3) Uani 1 1 d .
O4 O 0.24739(12) 0.68821(9) 0.80293(12) 0.0354(3) Uani 1 1 d .
O5 O 0.43719(13) 0.80395(9) 0.52381(11) 0.0376(3) Uani 1 1 d .
O6 O 0.55371(13) 1.05117(10) 0.73173(11) 0.0371(3) Uani 1 1 d .
P P 0.23314(3) 0.95559(3) 0.69500(3) 0.01668(8) Uani 1 1 d .

loop_
_atom_site_aniso_label
_atom_site_aniso_U_11
_atom_site_aniso_U_22
_atom_site_aniso_U_33
_atom_site_aniso_U_23
_atom_site_aniso_U_13
_atom_site_aniso_U_12
C1 0.0240(7) 0.0193(7) 0.0188(7) 0.0016(6) 0.0000(6) 0.0007(6)
C2 0.0309(8) 0.0294(8) 0.0229(8) 0.0060(7) 0.0071(7) 0.0041(7)
C3 0.0322(9) 0.0437(10) 0.0431(10) 0.0219(8) 0.0080(8) 0.0056(7)
C4 0.0247(8) 0.0237(7) 0.0235(8) 0.0053(6) -0.0029(6) 0.0021(6)
C5 0.0182(6) 0.0164(6) 0.0189(7) -0.0009(5) 0.0021(5) 0.0008(5)
C6 0.0170(6) 0.0176(6) 0.0228(7) -0.0001(6) 0.0028(5) 0.0013(5)
C7 0.0178(7) 0.0214(7) 0.0229(7) 0.0014(6) 0.0041(6) 0.0008(6)
C8 0.0175(6) 0.0247(7) 0.0206(7) -0.0037(6) 0.0021(6) 0.0013(6)
C9 0.0197(7) 0.0195(7) 0.0221(7) -0.0050(6) 0.0031(6) -0.0005(5)
C11 0.0240(7) 0.0214(7) 0.0302(8) -0.0024(7) -0.0001(6) -0.0038(6)
C10 0.0221(7) 0.0233(7) 0.0261(8) 0.0020(6) 0.0012(6) 0.0069(6)
C12 0.0373(9) 0.0297(9) 0.0273(9) 0.0071(7) 0.0058(7) -0.0016(7)
C13 0.0276(8) 0.0406(10) 0.0213(8) -0.0076(7) 0.0024(6) -0.0008(7)
C14 0.0370(9) 0.0229(8) 0.0341(9) -0.0057(7) 0.0048(7) -0.0068(7)
C15 0.0275(8) 0.0302(8) 0.0268(8) -0.0041(7) -0.0001(7) 0.0081(7)
C16 0.0233(7) 0.0200(7) 0.0222(8) -0.0009(6) 0.0018(6) 0.0026(6)
C17 0.0230(7) 0.0198(7) 0.0277(8) 0.0011(6) 0.0001(6) 0.0040(6)
C18 0.0276(8) 0.0213(7) 0.0254(8) -0.0027(6) 0.0026(6) 0.0018(6)
C19 0.0231(7) 0.0292(8) 0.0183(7) -0.0006(6) 0.0009(6) -0.0023(6)
Mo 0.01763(7) 0.01614(7) 0.01679(7) -0.00070(5) 0.00087(4) 0.00255(4)
O1 0.0286(6) 0.0196(5) 0.0187(5) -0.0008(4) -0.0022(4) -0.0015(4)
O2 0.0370(7) 0.0536(8) 0.0491(8) -0.0060(7) -0.0052(6) 0.0238(7)
O3 0.0387(7) 0.0379(7) 0.0216(6) -0.0038(5) -0.0004(5) 0.0062(6)
O4 0.0316(7) 0.0239(6) 0.0503(8) 0.0038(6) 0.0021(6) -0.0022(5)
O5 0.0523(8) 0.0347(7) 0.0267(6) -0.0091(6) 0.0086(6) 0.0011(6)
O6 0.0414(7) 0.0379(7) 0.0318(7) 0.0029(6) 0.0024(6) -0.0168(6)
P 0.01840(17) 0.01547(16) 0.01590(17) 0.00028(13) 0.00069(14) 0.00137(13)

loop_
_atom_type_symbol
_atom_type_description
_atom_type_scat_dispersion_real
_atom_type_scat_dispersion_imag
_atom_type_scat_source
C C 0.0033 0.0016 'International Tables Vol C Tables 4.2.6.8 and 6.1.1.4'
H H 0.0000 0.0000 'International Tables Vol C Tables 4.2.6.8 and 6.1.1.4'
Mo Mo -1.6832 0.6857 'International Tables Vol C Tables 4.2.6.8 and 6.1.1.4'
O O 0.0106 0.0060 'International Tables Vol C Tables 4.2.6.8 and 6.1.1.4'
P P 0.1023 0.0942 'International Tables Vol C Tables 4.2.6.8 and 6.1.1.4'

loop_
_geom_angle_atom_site_label_1
_geom_angle_atom_site_label_2
_geom_angle_atom_site_label_3
_geom_angle
O1 C1 C2 117.38(13)
O1 C1 C4 120.98(13)
C2 C1 C4 91.90(12)
O1 C1 P 60.85(7)
C2 C1 P 127.01(12)
C4 C1 P 137.11(12)
C1 C2 C3 88.79(13)
C1 C2 H2A 113.8
C3 C2 H2A 113.8
C1 C2 H2B 113.8
C3 C2 H2B 113.8
H2A C2 H2B 111.1
C2 C3 C4 91.07(13)
C2 C3 H3A 113.5
C4 C3 H3A 113.5
C2 C3 H3B 113.5
C4 C3 H3B 113.5
H3A C3 H3B 110.8
C1 C4 C3 88.15(13)
C1 C4 H4A 114.0
C3 C4 H4A 114.0
C1 C4 H4B 114.0
C3 C4 H4B 114.0
H4A C4 H4B 111.2
C9 C5 C6 103.04(12)
C9 C5 C10 114.36(12)
C6 C5 C10 113.73(13)
C9 C5 P 106.54(10)
C6 C5 P 103.67(9)
C10 C5 P 114.32(10)
C7 C6 C11 128.28(14)
C7 C6 C5 108.96(13)
C11 C6 C5 122.73(14)
C6 C7 C8 109.50(13)
C6 C7 C12 127.22(15)
C8 C7 C12 123.28(15)
C9 C8 C7 109.18(14)
C9 C8 C13 126.86(15)
C7 C8 C13 123.92(14)
C8 C9 C14 127.95(15)
C8 C9 C5 109.30(13)
C14 C9 C5 122.74(14)
C6 C11 H11A 109.5
C6 C11 H11B 109.5
H11A C11 H11B 109.5
C6 C11 H11C 109.5
H11A C11 H11C 109.5
H11B C11 H11C 109.5
C5 C10 H10A 109.5
C5 C10 H10B 109.5
H10A C10 H10B 109.5
C5 C10 H10C 109.5
H10A C10 H10C 109.5
H10B C10 H10C 109.5
C7 C12 H12A 109.5
C7 C12 H12B 109.5
H12A C12 H12B 109.5
C7 C12 H12C 109.5
H12A C12 H12C 109.5
H12B C12 H12C 109.5
C8 C13 H13A 109.5
C8 C13 H13B 109.5
H13A C13 H13B 109.5
C8 C13 H13C 109.5
H13A C13 H13C 109.5
H13B C13 H13C 109.5
C9 C14 H14A 109.5
C9 C14 H14B 109.5
H14A C14 H14B 109.5
C9 C14 H14C 109.5
H14A C14 H14C 109.5
H14B C14 H14C 109.5
O2 C15 Mo 179.79(17)
O3 C16 Mo 172.28(14)
O4 C17 Mo 179.05(15)
O5 C18 Mo 177.07(15)
O6 C19 Mo 178.13(15)
C15 Mo C18 88.25(7)
C15 Mo C19 92.35(7)
C18 Mo C19 90.24(6)
C15 Mo C16 85.47(7)
C18 Mo C16 173.64(6)
C19 Mo C16 89.00(6)
C15 Mo C17 91.07(7)
C18 Mo C17 91.73(7)
C19 Mo C17 176.10(6)
C16 Mo C17 89.41(6)
C15 Mo P 175.62(5)
C18 Mo P 87.51(5)
C19 Mo P 86.55(5)
C16 Mo P 98.74(4)
C17 Mo P 90.18(4)
C1 O1 P 68.99(8)
O1 P C1 50.15(6)
O1 P C5 104.90(6)
C1 P C5 111.77(7)
O1 P Mo 119.08(4)
C1 P Mo 121.36(5)
C5 P Mo 124.95(5)

loop_
_geom_bond_atom_site_label_1
_geom_bond_atom_site_label_2
_geom_bond_distance
C1 O1 1.4734(18)
C1 C2 1.526(2)
C1 C4 1.531(2)
C1 P 1.7915(16)
C2 C3 1.533(2)
C2 H2A 0.9900
C2 H2B 0.9900
C3 C4 1.546(2)
C3 H3A 0.9900
C3 H3B 0.9900
C4 H4A 0.9900
C4 H4B 0.9900
C5 C9 1.509(2)
C5 C6 1.516(2)
C5 C10 1.532(2)
C5 P 1.8588(14)
C6 C7 1.347(2)
C6 C11 1.499(2)
C7 C8 1.474(2)
C7 C12 1.501(2)
C8 C9 1.349(2)
C8 C13 1.498(2)
C9 C14 1.496(2)
C11 H11A 0.9800
C11 H11B 0.9800
C11 H11C 0.9800
C10 H10A 0.9800
C10 H10B 0.9800
C10 H10C 0.9800
C12 H12A 0.9800
C12 H12B 0.9800
C12 H12C 0.9800
C13 H13A 0.9800
C13 H13B 0.9800
C13 H13C 0.9800
C14 H14A 0.9800
C14 H14B 0.9800
C14 H14C 0.9800
C15 O2 1.141(2)
C15 Mo 2.0064(17)
C16 O3 1.136(2)
C16 Mo 2.0584(16)
C17 O4 1.129(2)
C17 Mo 2.0650(16)
C18 O5 1.139(2)
C18 Mo 2.0432(16)
C19 O6 1.136(2)
C19 Mo 2.0497(16)
Mo P 2.4768(4)
O1 P 1.6760(12)

loop_
_geom_torsion_atom_site_label_1
_geom_torsion_atom_site_label_2
_geom_torsion_atom_site_label_3
_geom_torsion_atom_site_label_4
_geom_torsion
O1 C1 C2 C3 124.48(15)
C4 C1 C2 C3 -2.19(15)
P C1 C2 C3 -162.76(14)
C1 C2 C3 C4 2.17(14)
O1 C1 C4 C3 -121.66(16)
C2 C1 C4 C3 2.17(14)
P C1 C4 C3 159.20(17)
C2 C3 C4 C1 -2.16(14)
C9 C5 C6 C7 -0.42(15)
C10 C5 C6 C7 -124.76(14)
P C5 C6 C7 110.50(12)
C9 C5 C6 C11 177.67(13)
C10 C5 C6 C11 53.32(18)
P C5 C6 C11 -71.41(15)
C11 C6 C7 C8 -176.67(14)
C5 C6 C7 C8 1.27(16)
C11 C6 C7 C12 3.0(3)
C5 C6 C7 C12 -179.08(15)
C6 C7 C8 C9 -1.75(17)
C12 C7 C8 C9 178.59(15)
C6 C7 C8 C13 176.26(14)
C12 C7 C8 C13 -3.4(2)
C7 C8 C9 C14 -179.54(15)
C13 C8 C9 C14 2.5(3)
C7 C8 C9 C5 1.43(17)
C13 C8 C9 C5 -176.50(14)
C6 C5 C9 C8 -0.67(15)
C10 C5 C9 C8 123.26(14)
P C5 C9 C8 -109.44(12)
C6 C5 C9 C14 -179.76(14)
C10 C5 C9 C14 -55.83(19)
P C5 C9 C14 71.47(16)
O2 C15 Mo C18 169(100)
O2 C15 Mo C19 79(74)
O2 C15 Mo C16 -10(74)
O2 C15 Mo C17 -99(100)
O2 C15 Mo P 154(100)
O5 C18 Mo C15 -34(3)
O5 C18 Mo C19 59(3)
O5 C18 Mo C16 -24(3)
O5 C18 Mo C17 -125(3)
O5 C18 Mo P 145(3)
O6 C19 Mo C15 -168(4)
O6 C19 Mo C18 104(4)
O6 C19 Mo C16 -83(4)
O6 C19 Mo C17 -17(5)
O6 C19 Mo P 16(4)
O3 C16 Mo C15 5.6(11)
O3 C16 Mo C18 -3.7(15)
O3 C16 Mo C19 -86.9(11)
O3 C16 Mo C17 96.7(11)
O3 C16 Mo P -173.2(11)
O4 C17 Mo C15 101(9)
O4 C17 Mo C18 -171(100)
O4 C17 Mo C19 -50(10)
O4 C17 Mo C16 16(9)
O4 C17 Mo P -83(9)
C2 C1 O1 P 119.16(14)
C4 C1 O1 P -130.07(14)
C1 O1 P C5 106.12(9)
C1 O1 P Mo -108.15(7)
C2 C1 P O1 -103.83(16)
C4 C1 P O1 105.40(19)
O1 C1 P C5 -91.57(8)
C2 C1 P C5 164.60(14)
C4 C1 P C5 13.83(19)
O1 C1 P Mo 103.46(7)
C2 C1 P Mo -0.37(17)
C4 C1 P Mo -151.14(15)
C9 C5 P O1 -162.78(9)
C6 C5 P O1 88.90(10)
C10 C5 P O1 -35.45(12)
C9 C5 P C1 -110.20(11)
C6 C5 P C1 141.48(10)
C10 C5 P C1 17.13(13)
C9 C5 P Mo 54.13(11)
C6 C5 P Mo -54.19(11)
C10 C5 P Mo -178.55(9)
C15 Mo P O1 34.6(7)
C18 Mo P O1 19.83(7)
C19 Mo P O1 110.23(6)
C16 Mo P O1 -161.32(6)
C17 Mo P O1 -71.89(7)
C15 Mo P C1 -24.1(7)
C18 Mo P C1 -38.86(8)
C19 Mo P C1 51.53(8)
C16 Mo P C1 139.98(8)
C17 Mo P C1 -130.59(8)
C15 Mo P C5 173.0(7)
C18 Mo P C5 158.22(7)
C19 Mo P C5 -111.38(7)
C16 Mo P C5 -22.93(7)
C17 Mo P C5 66.50(7)
